data_7245938
loop_
_publ_author_name
'Chulanova, Elena A.'
'Radiush, Ekaterina A.'
'Balmohammadi, Yaser'
'Beckmann, Jens'
'Grabowsky, Simon'
'Zibarev, Andrey V.'

_publ_section_title
;
 New charge-transfer complexes of 1,2,5-chalcogenadiazoles with
 tetrathiafulvalenes
;
_journal_issue 3
_journal_name_full CrystEngComm
_journal_page_first 391
_journal_page_last 402
_journal_paper_doi 10.1039/D2CE01385A
_journal_volume 25
_journal_year 2023
_chemical_formula_moiety 'C6 H4 S4, C4 N4 S'
_chemical_formula_sum 'C10 H4 N4 S5'
_chemical_formula_weight 340.47
_space_group_crystal_system triclinic
_space_group_IT_number 2
_space_group_name_Hall '-P 1'
_space_group_name_H-M_alt 'P -1'
_atom_sites_solution_hydrogens geom
_audit_creation_date 2021-12-29
_audit_creation_method
;
Olex2 1.3
(compiled 2020.11.12 svn.r5f609507 for OlexSys, GUI svn.r6272)
;
_audit_update_record
;
2022-07-22 deposited with the CCDC.	2022-11-30 downloaded from the CCDC.
;
_cell_angle_alpha 88.032(2)
_cell_angle_beta 86.315(2)
_cell_angle_gamma 79.276(3)
_cell_formula_units_Z 4
_cell_length_a 6.6346(4)
_cell_length_b 13.3837(8)
_cell_length_c 15.6515(9)
_cell_measurement_reflns_used 9925
_cell_measurement_temperature 100
_cell_measurement_theta_max 29.89
_cell_measurement_theta_min 2.61
_cell_volume 1362.33(14)
_computing_molecular_graphics 'Olex2 1.3 (Dolomanov et al., 2009)'
_computing_publication_material 'Olex2 1.3 (Dolomanov et al., 2009)'
_computing_structure_refinement 'SHELXL 2018/3 (Sheldrick, 2015)'
_diffrn_ambient_temperature 100
_diffrn_measured_fraction_theta_full 0.997
_diffrn_measured_fraction_theta_max 0.997
_diffrn_measurement_device_type 'Bruker APEX-II CCD'
_diffrn_measurement_method '\f and \w scans'
_diffrn_radiation_type MoK\a
_diffrn_radiation_wavelength 0.71073
_diffrn_reflns_av_R_equivalents 0.1174
_diffrn_reflns_av_unetI/netI 0.0632
_diffrn_reflns_Laue_measured_fraction_full 0.997
_diffrn_reflns_Laue_measured_fraction_max 0.997
_diffrn_reflns_limit_h_max 7
_diffrn_reflns_limit_h_min -7
_diffrn_reflns_limit_k_max 15
_diffrn_reflns_limit_k_min -15
_diffrn_reflns_limit_l_max 18
_diffrn_reflns_limit_l_min -18
_diffrn_reflns_number 33113
_diffrn_reflns_point_group_measured_fraction_full 0.997
_diffrn_reflns_point_group_measured_fraction_max 0.997
_diffrn_reflns_theta_full 25.002
_diffrn_reflns_theta_max 25.002
_diffrn_reflns_theta_min 2.609
_diffrn_standards_number 0
_exptl_absorpt_coefficient_mu 0.839
_exptl_absorpt_correction_T_max 0.7460
_exptl_absorpt_correction_T_min 0.5448
_exptl_absorpt_correction_type multi-scan
_exptl_absorpt_process_details
;
SADABS-2016/2 (Bruker,2016/2) was used for absorption correction.
wR2(int) was 0.1656 before and 0.1064 after correction.
The Ratio of minimum to maximum transmission is 0.7303.
The \l/2 correction factor is Not present.
;
_exptl_crystal_colour black
_exptl_crystal_density_diffrn 1.660
_exptl_crystal_description block
_exptl_crystal_F_000 688
_exptl_crystal_size_max 0.20
_exptl_crystal_size_mid 0.15
_exptl_crystal_size_min 0.15
_refine_diff_density_max 0.718
_refine_diff_density_min -0.510
_refine_diff_density_rms 0.119
_refine_ls_extinction_method none
_refine_ls_goodness_of_fit_ref 1.096
_refine_ls_hydrogen_treatment constr
_refine_ls_matrix_type full
_refine_ls_number_parameters 343
_refine_ls_number_reflns 4769
_refine_ls_number_restraints 0
_refine_ls_restrained_S_all 1.096
_refine_ls_R_factor_all 0.0827
_refine_ls_R_factor_gt 0.0579
_refine_ls_shift/su_max 0.000
_refine_ls_shift/su_mean 0.000
_refine_ls_structure_factor_coef Fsqd
_refine_ls_weighting_details 'w=1/[\s^2^(Fo^2^)+(0.0376P)^2^+8.4216P] where P=(Fo^2^+2Fc^2^)/3'
_refine_ls_weighting_scheme calc
_refine_ls_wR_factor_gt 0.1440
_refine_ls_wR_factor_ref 0.1524
_reflns_Friedel_coverage 0.000
_reflns_number_gt 3607
_reflns_number_total 4769
_reflns_threshold_expression 'I > 2\s(I)'
_cod_data_source_file d2ce01385a2.cif
_cod_data_source_block chulvanovae171112_0m
_cod_depositor_comments 'Adding full bibliography for 7245938--7245942.cif.'
_cod_database_code 7245938
_shelx_shelxl_version_number 2018/3
_shelx_space_group_comment
;
The symmetry employed for this shelxl refinement is uniquely defined
by the following loop, which should always be used as a source of
symmetry information in preference to the above space-group names.
They are only intended as comments.
;
_olex2_refinement_description
;
1. Fixed Uiso
 At 1.2 times of:
  All C(H) groups
2.a Aromatic/amide H refined with riding coordinates:
 C18(H18), C17(H17), C20(H20), C19(H19), C12(H12), C11(H11), C14(H14), C13(H13)
;
_olex2_submission_special_instructions 'No special instructions were received'

loop_
_space_group_symop_operation_xyz
'x, y, z'
'-x, -y, -z'

loop_
_atom_site_label
_atom_site_type_symbol
_atom_site_fract_x
_atom_site_fract_y
_atom_site_fract_z
_atom_site_U_iso_or_equiv
_atom_site_adp_type
_atom_site_occupancy
_atom_site_site_symmetry_order
_atom_site_calc_flag
_atom_site_refinement_flags_posn
_atom_site_refinement_flags_adp
_atom_site_refinement_flags_occupancy
_atom_site_disorder_assembly
_atom_site_disorder_group
C15 C 0.3017(8) 0.0951(4) 0.2629(3) 0.0125(11) Uani 1 1 d . . . . .
C16 C 0.3360(8) 0.0973(4) 0.3467(3) 0.0129(11) Uani 1 1 d . . . . .
C18 C 0.1310(10) 0.1168(4) 0.1193(4) 0.0250(14) Uani 1 1 d . . . . .
H18 H 0.034787 0.127016 0.077737 0.030 Uiso 1 1 calc R U . . .
C17 C 0.3215(10) 0.1267(4) 0.1009(4) 0.0239(14) Uani 1 1 d . . . . .
H17 H 0.364499 0.144226 0.045583 0.029 Uiso 1 1 calc R U . . .
C20 C 0.2935(9) 0.1267(4) 0.5086(3) 0.0170(12) Uani 1 1 d . . . . .
H20 H 0.237059 0.140568 0.563849 0.020 Uiso 1 1 calc R U . . .
C19 C 0.4860(9) 0.1355(4) 0.4864(3) 0.0198(13) Uani 1 1 d . . . . .
H19 H 0.570036 0.154102 0.526001 0.024 Uiso 1 1 calc R U . . .
C2 C -0.4651(8) 0.1503(4) 0.8460(3) 0.0126(11) Uani 1 1 d . . . . .
C1 C -0.4563(8) 0.1538(4) 0.7554(3) 0.0114(11) Uani 1 1 d . . . . .
C4 C -0.2963(8) 0.1487(4) 0.8997(3) 0.0147(11) Uani 1 1 d . . . . .
C3 C -0.2772(8) 0.1581(4) 0.7005(3) 0.0142(11) Uani 1 1 d . . . . .
N2 N -0.6520(7) 0.1492(3) 0.8816(3) 0.0141(9) Uani 1 1 d . . . . .
N1 N -0.6365(7) 0.1549(3) 0.7231(3) 0.0135(9) Uani 1 1 d . . . . .
N4 N -0.1617(8) 0.1469(4) 0.9428(3) 0.0241(11) Uani 1 1 d . . . . .
N3 N -0.1321(7) 0.1607(4) 0.6565(3) 0.0195(11) Uani 1 1 d . . . . .
S7 S 0.4922(2) 0.10635(10) 0.18200(8) 0.0178(3) Uani 1 1 d . . . . .
S8 S 0.0631(2) 0.08341(10) 0.22552(9) 0.0188(3) Uani 1 1 d . . . . .
S10 S 0.1502(2) 0.08806(10) 0.43005(8) 0.0163(3) Uani 1 1 d . . . . .
S9 S 0.5767(2) 0.11112(10) 0.38079(9) 0.0156(3) Uani 1 1 d . . . . .
S1 S -0.8012(2) 0.15096(10) 0.80381(8) 0.0141(3) Uani 1 1 d . . . . .
C9 C 0.7136(8) 0.5951(4) 0.1696(3) 0.0124(11) Uani 1 1 d . . . . .
C10 C 0.7590(7) 0.5956(4) 0.2526(3) 0.0086(10) Uani 1 1 d . . . . .
C12 C 0.5247(10) 0.6173(4) 0.0302(4) 0.0217(13) Uani 1 1 d . . . . .
H12 H 0.423355 0.628848 -0.009210 0.026 Uiso 1 1 calc R U . . .
C11 C 0.7190(9) 0.6187(4) 0.0066(3) 0.0196(12) Uani 1 1 d . . . . .
H11 H 0.758450 0.631964 -0.050137 0.023 Uiso 1 1 calc R U . . .
C14 C 0.7343(8) 0.6180(4) 0.4153(3) 0.0172(12) Uani 1 1 d . . . . .
H14 H 0.685435 0.628896 0.471864 0.021 Uiso 1 1 calc R U . . .
C13 C 0.9260(9) 0.6218(4) 0.3908(3) 0.0188(12) Uani 1 1 d . . . . .
H13 H 1.017038 0.634864 0.429899 0.023 Uiso 1 1 calc R U . . .
C5 C 0.9847(8) 0.6548(4) 0.6578(3) 0.0130(11) Uani 1 1 d . . . . .
C6 C 0.9789(8) 0.6561(4) 0.7482(3) 0.0112(11) Uani 1 1 d . . . . .
C8 C 1.1460(9) 0.6610(4) 0.8013(3) 0.0139(11) Uani 1 1 d . . . . .
C7 C 1.1636(8) 0.6573(4) 0.5999(3) 0.0141(11) Uani 1 1 d . . . . .
N6 N 0.7954(6) 0.6507(3) 0.7843(3) 0.0120(9) Uani 1 1 d . . . . .
N5 N 0.8082(7) 0.6485(3) 0.6267(3) 0.0139(9) Uani 1 1 d . . . . .
N8 N 1.2761(7) 0.6645(4) 0.8435(3) 0.0193(10) Uani 1 1 d . . . . .
N7 N 1.3048(7) 0.6575(4) 0.5540(3) 0.0194(10) Uani 1 1 d . . . . .
S5 S 1.0063(2) 0.60190(10) 0.28370(8) 0.0137(3) Uani 1 1 d . . . . .
S6 S 0.5752(2) 0.59195(10) 0.33787(8) 0.0141(3) Uani 1 1 d . . . . .
S3 S 0.8993(2) 0.59520(11) 0.08439(9) 0.0192(3) Uani 1 1 d . . . . .
S2 S 0.6451(2) 0.64489(10) 0.70787(8) 0.0133(3) Uani 1 1 d . . . . .
S4 S 0.4659(2) 0.59306(10) 0.13835(9) 0.0171(3) Uani 1 1 d . . . . .

loop_
_atom_site_aniso_label
_atom_site_aniso_U_11
_atom_site_aniso_U_22
_atom_site_aniso_U_33
_atom_site_aniso_U_23
_atom_site_aniso_U_13
_atom_site_aniso_U_12
C15 0.009(3) 0.013(3) 0.014(3) 0.000(2) 0.001(2) 0.003(2)
C16 0.015(3) 0.009(3) 0.014(3) -0.001(2) 0.001(2) -0.001(2)
C18 0.039(4) 0.017(3) 0.019(3) -0.001(2) -0.014(3) 0.000(3)
C17 0.042(4) 0.014(3) 0.013(3) -0.001(2) 0.000(3) 0.000(3)
C20 0.027(3) 0.012(3) 0.013(3) -0.002(2) -0.006(2) -0.004(2)
C19 0.032(3) 0.015(3) 0.015(3) -0.002(2) -0.009(2) -0.006(2)
C2 0.012(3) 0.009(3) 0.018(3) -0.001(2) -0.002(2) -0.003(2)
C1 0.008(3) 0.009(2) 0.018(3) -0.001(2) -0.001(2) -0.0023(19)
C4 0.012(3) 0.016(3) 0.015(3) -0.004(2) 0.002(2) -0.001(2)
C3 0.017(3) 0.013(3) 0.013(3) -0.002(2) 0.001(2) -0.003(2)
N2 0.013(2) 0.012(2) 0.017(2) -0.0005(18) -0.0001(18) -0.0021(18)
N1 0.011(2) 0.013(2) 0.016(2) 0.0002(18) -0.0005(18) -0.0019(18)
N4 0.022(3) 0.029(3) 0.022(3) -0.004(2) -0.003(2) -0.007(2)
N3 0.017(3) 0.022(3) 0.020(3) -0.001(2) 0.001(2) -0.007(2)
S7 0.0233(8) 0.0151(7) 0.0132(7) -0.0011(5) 0.0044(6) -0.0004(6)
S8 0.0222(8) 0.0163(7) 0.0208(7) 0.0020(6) -0.0115(6) -0.0081(6)
S10 0.0165(7) 0.0184(7) 0.0138(7) 0.0004(5) 0.0025(5) -0.0044(5)
S9 0.0129(7) 0.0179(7) 0.0167(7) 0.0001(5) -0.0035(5) -0.0039(5)
S1 0.0104(7) 0.0170(7) 0.0154(7) -0.0014(5) -0.0006(5) -0.0038(5)
C9 0.012(3) 0.007(2) 0.016(3) 0.001(2) 0.002(2) 0.002(2)
C10 0.007(2) 0.007(2) 0.012(3) -0.0013(19) 0.0003(19) -0.0003(18)
C12 0.034(4) 0.017(3) 0.016(3) -0.004(2) -0.013(3) -0.005(2)
C11 0.028(3) 0.015(3) 0.013(3) -0.002(2) -0.001(2) 0.004(2)
C14 0.020(3) 0.022(3) 0.011(3) -0.003(2) -0.002(2) -0.004(2)
C13 0.024(3) 0.019(3) 0.014(3) -0.002(2) -0.006(2) -0.004(2)
C5 0.011(3) 0.010(3) 0.017(3) -0.001(2) 0.003(2) -0.003(2)
C6 0.010(3) 0.007(2) 0.016(3) -0.002(2) 0.001(2) -0.0006(19)
C8 0.020(3) 0.009(3) 0.012(3) 0.001(2) 0.001(2) -0.001(2)
C7 0.013(3) 0.016(3) 0.015(3) 0.003(2) -0.004(2) -0.006(2)
N6 0.008(2) 0.011(2) 0.017(2) 0.0008(17) -0.0011(18) -0.0008(17)
N5 0.012(2) 0.016(2) 0.015(2) 0.0010(18) 0.0002(18) -0.0046(18)
N8 0.018(3) 0.019(3) 0.021(3) 0.000(2) -0.002(2) -0.002(2)
N7 0.015(3) 0.022(3) 0.022(3) 0.000(2) 0.002(2) -0.007(2)
S5 0.0120(7) 0.0142(7) 0.0147(7) -0.0016(5) -0.0016(5) -0.0014(5)
S6 0.0138(7) 0.0165(7) 0.0127(7) 0.0012(5) 0.0004(5) -0.0051(5)
S3 0.0200(8) 0.0218(7) 0.0133(7) -0.0022(5) 0.0050(6) 0.0008(6)
S2 0.0092(7) 0.0164(7) 0.0148(7) -0.0010(5) -0.0003(5) -0.0037(5)
S4 0.0169(7) 0.0190(7) 0.0168(7) -0.0007(5) -0.0054(5) -0.0053(5)

loop_
_atom_type_symbol
_atom_type_description
_atom_type_scat_dispersion_real
_atom_type_scat_dispersion_imag
_atom_type_scat_source
C C 0.0033 0.0016 'International Tables Vol C Tables 4.2.6.8 and 6.1.1.4'
H H 0.0000 0.0000 'International Tables Vol C Tables 4.2.6.8 and 6.1.1.4'
N N 0.0061 0.0033 'International Tables Vol C Tables 4.2.6.8 and 6.1.1.4'
S S 0.1246 0.1234 'International Tables Vol C Tables 4.2.6.8 and 6.1.1.4'

loop_
_geom_angle_atom_site_label_1
_geom_angle_atom_site_label_2
_geom_angle_atom_site_label_3
_geom_angle
_geom_angle_site_symmetry_1
_geom_angle_site_symmetry_3
_geom_angle_publ_flag
C16 C15 S7 122.3(4) . . ?
C16 C15 S8 123.2(4) . . ?
S7 C15 S8 114.5(3) . . ?
C15 C16 S10 124.1(4) . . ?
C15 C16 S9 121.4(4) . . ?
S10 C16 S9 114.5(3) . . ?
C17 C18 H18 121.1 . . ?
C17 C18 S8 117.7(5) . . ?
S8 C18 H18 121.1 . . ?
C18 C17 H17 120.8 . . ?
C18 C17 S7 118.5(5) . . ?
S7 C17 H17 120.8 . . ?
C19 C20 H20 121.3 . . ?
C19 C20 S10 117.4(4) . . ?
S10 C20 H20 121.3 . . ?
C20 C19 H19 120.9 . . ?
C20 C19 S9 118.1(4) . . ?
S9 C19 H19 120.9 . . ?
C1 C2 C4 126.7(5) . . ?
N2 C2 C1 113.8(5) . . ?
N2 C2 C4 119.6(5) . . ?
C2 C1 C3 125.9(5) . . ?
N1 C1 C2 113.4(5) . . ?
N1 C1 C3 120.8(5) . . ?
N4 C4 C2 179.7(6) . . ?
N3 C3 C1 179.4(6) . . ?
C2 N2 S1 106.5(4) . . ?
C1 N1 S1 106.6(4) . . ?
C17 S7 C15 94.1(3) . . ?
C18 S8 C15 93.6(3) . . ?
C20 S10 C16 94.2(3) . . ?
C19 S9 C16 94.1(3) . . ?
N2 S1 N1 99.7(2) . . ?
C10 C9 S3 122.7(4) . . ?
C10 C9 S4 122.8(4) . . ?
S4 C9 S3 114.5(3) . . ?
C9 C10 S5 122.7(4) . . ?
C9 C10 S6 122.7(4) . . ?
S6 C10 S5 114.6(3) . . ?
C11 C12 H12 121.3 . . ?
C11 C12 S4 117.4(4) . . ?
S4 C12 H12 121.3 . . ?
C12 C11 H11 120.8 . . ?
C12 C11 S3 118.3(4) . . ?
S3 C11 H11 120.8 . . ?
C13 C14 H14 121.2 . . ?
C13 C14 S6 117.5(4) . . ?
S6 C14 H14 121.2 . . ?
C14 C13 H13 120.6 . . ?
C14 C13 S5 118.8(4) . . ?
S5 C13 H13 120.6 . . ?
C6 C5 C7 126.2(5) . . ?
N5 C5 C6 114.1(5) . . ?
N5 C5 C7 119.7(5) . . ?
C5 C6 C8 127.5(5) . . ?
N6 C6 C5 112.8(5) . . ?
N6 C6 C8 119.7(5) . . ?
N8 C8 C6 179.4(6) . . ?
N7 C7 C5 178.8(6) . . ?
C6 N6 S2 107.3(4) . . ?
C5 N5 S2 106.8(4) . . ?
C13 S5 C10 93.9(3) . . ?
C14 S6 C10 94.4(2) . . ?
C11 S3 C9 94.0(3) . . ?
N6 S2 N5 99.0(2) . . ?
C12 S4 C9 94.5(3) . . ?

loop_
_geom_bond_atom_site_label_1
_geom_bond_atom_site_label_2
_geom_bond_distance
_geom_bond_site_symmetry_2
_geom_bond_publ_flag
C15 C16 1.348(7) . ?
C15 S7 1.754(5) . ?
C15 S8 1.758(5) . ?
C16 S10 1.754(5) . ?
C16 S9 1.759(5) . ?
C18 H18 0.9300 . ?
C18 C17 1.308(9) . ?
C18 S8 1.758(6) . ?
C17 H17 0.9300 . ?
C17 S7 1.737(6) . ?
C20 H20 0.9300 . ?
C20 C19 1.327(8) . ?
C20 S10 1.750(5) . ?
C19 H19 0.9300 . ?
C19 S9 1.742(6) . ?
C2 C1 1.415(7) . ?
C2 C4 1.440(7) . ?
C2 N2 1.329(7) . ?
C1 C3 1.430(7) . ?
C1 N1 1.325(7) . ?
C4 N4 1.149(7) . ?
C3 N3 1.152(7) . ?
N2 S1 1.615(5) . ?
N1 S1 1.623(4) . ?
C9 C10 1.352(7) . ?
C9 S3 1.757(5) . ?
C9 S4 1.750(5) . ?
C10 S5 1.759(5) . ?
C10 S6 1.755(5) . ?
C12 H12 0.9300 . ?
C12 C11 1.321(8) . ?
C12 S4 1.746(6) . ?
C11 H11 0.9300 . ?
C11 S3 1.742(6) . ?
C14 H14 0.9300 . ?
C14 C13 1.314(8) . ?
C14 S6 1.742(5) . ?
C13 H13 0.9300 . ?
C13 S5 1.739(6) . ?
C5 C6 1.415(7) . ?
C5 C7 1.451(7) . ?
C5 N5 1.315(7) . ?
C6 C8 1.439(8) . ?
C6 N6 1.322(6) . ?
C8 N8 1.129(7) . ?
C7 N7 1.143(7) . ?
N6 S2 1.619(4) . ?
N5 S2 1.621(4) . ?

loop_
_geom_torsion_atom_site_label_1
_geom_torsion_atom_site_label_2
_geom_torsion_atom_site_label_3
_geom_torsion_atom_site_label_4
_geom_torsion
_geom_torsion_site_symmetry_1
_geom_torsion_site_symmetry_2
_geom_torsion_site_symmetry_3
_geom_torsion_site_symmetry_4
_geom_torsion_publ_flag
C15 C16 S10 C20 -166.8(5) . . . . ?
C15 C16 S9 C19 167.5(5) . . . . ?
C16 C15 S7 C17 -167.0(5) . . . . ?
C16 C15 S8 C18 167.0(5) . . . . ?
C18 C17 S7 C15 -7.2(5) . . . . ?
C17 C18 S8 C15 7.2(5) . . . . ?
C20 C19 S9 C16 6.3(5) . . . . ?
C19 C20 S10 C16 -8.6(5) . . . . ?
C2 C1 N1 S1 -0.4(5) . . . . ?
C2 N2 S1 N1 -0.8(4) . . . . ?
C1 C2 N2 S1 0.7(5) . . . . ?
C1 N1 S1 N2 0.7(4) . . . . ?
C4 C2 C1 C3 -1.2(8) . . . . ?
C4 C2 C1 N1 -179.8(5) . . . . ?
C4 C2 N2 S1 -179.7(4) . . . . ?
C3 C1 N1 S1 -179.1(4) . . . . ?
N2 C2 C1 C3 178.4(5) . . . . ?
N2 C2 C1 N1 -0.2(6) . . . . ?
S7 C15 C16 S10 179.1(3) . . . . ?
S7 C15 C16 S9 -0.2(6) . . . . ?
S7 C15 S8 C18 -11.8(3) . . . . ?
S8 C15 C16 S10 0.3(7) . . . . ?
S8 C15 C16 S9 -179.0(3) . . . . ?
S8 C15 S7 C17 11.9(3) . . . . ?
S8 C18 C17 S7 0.0(7) . . . . ?
S10 C16 S9 C19 -11.9(3) . . . . ?
S10 C20 C19 S9 1.6(6) . . . . ?
S9 C16 S10 C20 12.5(3) . . . . ?
C9 C10 S5 C13 170.1(4) . . . . ?
C9 C10 S6 C14 -169.8(5) . . . . ?
C10 C9 S3 C11 -169.4(4) . . . . ?
C10 C9 S4 C12 169.6(4) . . . . ?
C12 C11 S3 C9 -7.2(5) . . . . ?
C11 C12 S4 C9 6.3(5) . . . . ?
C14 C13 S5 C10 5.1(5) . . . . ?
C13 C14 S6 C10 -6.0(5) . . . . ?
C5 C6 N6 S2 -0.2(5) . . . . ?
C5 N5 S2 N6 -0.2(4) . . . . ?
C6 C5 N5 S2 0.2(5) . . . . ?
C6 N6 S2 N5 0.2(4) . . . . ?
C8 C6 N6 S2 -179.3(4) . . . . ?
C7 C5 C6 C8 0.6(8) . . . . ?
C7 C5 C6 N6 -178.5(5) . . . . ?
C7 C5 N5 S2 178.8(4) . . . . ?
N5 C5 C6 C8 179.1(5) . . . . ?
N5 C5 C6 N6 0.0(6) . . . . ?
S5 C10 S6 C14 9.3(3) . . . . ?
S6 C10 S5 C13 -9.0(3) . . . . ?
S6 C14 C13 S5 0.6(7) . . . . ?
S3 C9 C10 S5 2.8(6) . . . . ?
S3 C9 C10 S6 -178.2(3) . . . . ?
S3 C9 S4 C12 -11.0(3) . . . . ?
S4 C9 C10 S5 -177.8(3) . . . . ?
S4 C9 C10 S6 1.2(6) . . . . ?
S4 C9 S3 C11 11.2(3) . . . . ?
S4 C12 C11 S3 0.6(6) . . . . ?
